data_7110024
loop_
_publ_author_name
'Manickam Bakthadoss'
'Damodharan Kannan'
'Raman Selvakumar'

_publ_section_title
;
 A multicomponent cascade reaction for the synthesis of novel
 chromenopyranpyrazole scaffolds
;
_journal_name_full Chem.Commun.
_journal_page_first 10947
_journal_paper_doi 10.1039/c3cc45502e
_journal_volume 49
_journal_year 2013
_chemical_absolute_configuration unk
_chemical_formula_moiety 'C28 H23 N3 O2'
_chemical_formula_sum 'C28 H23 N3 O2'
_chemical_formula_weight 433.49
_chemical_name_systematic
;
?
;
_space_group_IT_number 4
_symmetry_cell_setting monoclinic
_symmetry_space_group_name_Hall 'P 2yb'
_symmetry_space_group_name_H-M 'P 1 21 1'
_atom_sites_solution_hydrogens geom
_atom_sites_solution_primary direct
_atom_sites_solution_secondary difmap
_audit_creation_method SHELXL-97
_cell_angle_alpha 90.00
_cell_angle_beta 104.490(19)
_cell_angle_gamma 90.00
_cell_formula_units_Z 2
_cell_length_a 11.136(9)
_cell_length_b 6.875(6)
_cell_length_c 15.243(12)
_cell_measurement_reflns_used 1022
_cell_measurement_temperature 293(2)
_cell_measurement_theta_max 28.39
_cell_measurement_theta_min 1.38
_cell_volume 1129.9(16)
_computing_cell_refinement APEX2
_computing_data_collection 'APEX2 (Bruker, 2008)'
_computing_data_reduction 'SAINT (Bruker, 2008)'
_computing_molecular_graphics 'ORTEP3 (Farrugia, 1997)'
_computing_publication_material 'SHELXL97 and PLATON (Spek, 2003)'
_computing_structure_refinement 'SHELXL-97 (Sheldrick, 2005)'
_computing_structure_solution 'SHELXS97 (Sheldrick, 2005)'
_diffrn_ambient_temperature 293(2)
_diffrn_measured_fraction_theta_full 0.998
_diffrn_measured_fraction_theta_max 0.987
_diffrn_measurement_device_type 'Bruker SMART APEXII area-detector diffractometer'
_diffrn_measurement_method '\w and \f scans'
_diffrn_radiation_monochromator graphite
_diffrn_radiation_source 'fine-focus sealed tube'
_diffrn_radiation_type MoK\a
_diffrn_radiation_wavelength 0.71073
_diffrn_reflns_av_R_equivalents 0.0318
_diffrn_reflns_av_sigmaI/netI 0.0430
_diffrn_reflns_limit_h_max 14
_diffrn_reflns_limit_h_min -14
_diffrn_reflns_limit_k_max 8
_diffrn_reflns_limit_k_min -9
_diffrn_reflns_limit_l_max 19
_diffrn_reflns_limit_l_min -20
_diffrn_reflns_number 9267
_diffrn_reflns_theta_full 25.00
_diffrn_reflns_theta_max 28.39
_diffrn_reflns_theta_min 1.38
_diffrn_standards_number 0
_exptl_absorpt_coefficient_mu 0.081
_exptl_absorpt_correction_T_max 0.984
_exptl_absorpt_correction_T_min 0.980
_exptl_absorpt_correction_type multi-scan
_exptl_absorpt_process_details 'SADABS (Bruker, 2008)'
_exptl_crystal_colour colourless
_exptl_crystal_density_diffrn 1.274
_exptl_crystal_density_method 'not measured'
_exptl_crystal_description block
_exptl_crystal_F_000 456
_exptl_crystal_size_max 0.25
_exptl_crystal_size_mid 0.23
_exptl_crystal_size_min 0.2
_refine_diff_density_max 0.313
_refine_diff_density_min -0.215
_refine_diff_density_rms 0.040
_refine_ls_abs_structure_details 'Flack H D (1983), Acta Cryst. A39, 876-881'
_refine_ls_abs_structure_Flack -0.7(11)
_refine_ls_extinction_method none
_refine_ls_goodness_of_fit_ref 1.047
_refine_ls_hydrogen_treatment constr
_refine_ls_matrix_type full
_refine_ls_number_parameters 300
_refine_ls_number_reflns 4850
_refine_ls_number_restraints 1
_refine_ls_restrained_S_all 1.047
_refine_ls_R_factor_all 0.0495
_refine_ls_R_factor_gt 0.0413
_refine_ls_shift/su_max 0.000
_refine_ls_shift/su_mean 0.000
_refine_ls_structure_factor_coef Fsqd
_refine_ls_weighting_details 'calc w=1/[\s^2^(Fo^2^)+(0.0688P)^2^+0.0641P] where P=(Fo^2^+2Fc^2^)/3'
_refine_ls_weighting_scheme calc
_refine_ls_wR_factor_gt 0.1080
_refine_ls_wR_factor_ref 0.1158
_reflns_number_gt 4278
_reflns_number_total 4850
_reflns_threshold_expression >2sigma(I)
_cod_data_source_file c3cc45502e.txt
_cod_data_source_block final_nitrile
_cod_original_sg_symbol_H-M P21
_cod_database_code 7110024

loop_
_symmetry_equiv_pos_as_xyz
'x, y, z'
'-x, y+1/2, -z'

loop_
_atom_site_label
_atom_site_type_symbol
_atom_site_fract_x
_atom_site_fract_y
_atom_site_fract_z
_atom_site_U_iso_or_equiv
_atom_site_adp_type
_atom_site_occupancy
_atom_site_symmetry_multiplicity
_atom_site_calc_flag
_atom_site_refinement_flags
C1 C -0.16969(17) 0.8248(3) 0.32933(13) 0.0386(4) Uani 1 1 d .
H1 H -0.1817 0.8660 0.3846 0.046 Uiso 1 1 calc R
C2 C -0.21711(18) 0.9321(3) 0.25203(13) 0.0399(4) Uani 1 1 d .
H2 H -0.2618 1.0450 0.2551 0.048 Uiso 1 1 calc R
C3 C -0.19824(17) 0.8718(3) 0.16982(13) 0.0387(4) Uani 1 1 d .
H3 H -0.2289 0.9452 0.1178 0.046 Uiso 1 1 calc R
C4 C -0.13348(16) 0.7017(3) 0.16543(11) 0.0319(4) Uani 1 1 d .
H4 H -0.1205 0.6628 0.1101 0.038 Uiso 1 1 calc R
C5 C -0.08723(14) 0.5874(2) 0.24196(10) 0.0275(3) Uani 1 1 d .
C6 C -0.10407(15) 0.6555(3) 0.32450(11) 0.0321(4) Uani 1 1 d .
C7 C -0.00905(17) 0.3722(3) 0.40155(12) 0.0383(4) Uani 1 1 d .
H7A H -0.0795 0.2845 0.3870 0.046 Uiso 1 1 calc R
H7B H 0.0424 0.3356 0.4605 0.046 Uiso 1 1 calc R
C8 C 0.06587(15) 0.3492(2) 0.33065(11) 0.0304(3) Uani 1 1 d .
C9 C -0.02091(15) 0.3967(2) 0.23556(10) 0.0279(3) Uani 1 1 d .
H9 H -0.0832 0.2934 0.2194 0.034 Uiso 1 1 calc R
C10 C 0.05858(15) 0.3925(2) 0.16912(11) 0.0290(3) Uani 1 1 d .
C11 C 0.18441(15) 0.4101(2) 0.19799(11) 0.0294(3) Uani 1 1 d .
C12 C 0.18052(15) 0.4861(3) 0.34690(11) 0.0296(3) Uani 1 1 d .
H12 H 0.1502 0.6197 0.3349 0.036 Uiso 1 1 calc R
C13 C 0.26819(15) 0.4818(3) 0.43988(11) 0.0316(4) Uani 1 1 d .
C14 C 0.27553(17) 0.6418(3) 0.49620(12) 0.0361(4) Uani 1 1 d .
H14 H 0.2232 0.7474 0.4776 0.043 Uiso 1 1 calc R
C15 C 0.36036(19) 0.6460(3) 0.58021(12) 0.0419(4) Uani 1 1 d .
H15 H 0.3643 0.7548 0.6171 0.050 Uiso 1 1 calc R
C16 C 0.43938(17) 0.4904(3) 0.60989(12) 0.0404(4) Uani 1 1 d .
C17 C 0.43119(19) 0.3297(3) 0.55352(14) 0.0458(5) Uani 1 1 d .
H17 H 0.4832 0.2238 0.5723 0.055 Uiso 1 1 calc R
C18 C 0.34654(18) 0.3247(3) 0.46958(13) 0.0429(5) Uani 1 1 d .
H18 H 0.3421 0.2155 0.4329 0.052 Uiso 1 1 calc R
C19 C 0.5330(2) 0.4950(4) 0.70103(14) 0.0593(6) Uani 1 1 d .
H19A H 0.4955 0.4449 0.7467 0.089 Uiso 1 1 calc R
H19B H 0.5594 0.6266 0.7156 0.089 Uiso 1 1 calc R
H19C H 0.6033 0.4165 0.6986 0.089 Uiso 1 1 calc R
C20 C 0.10535(17) 0.1443(3) 0.33157(13) 0.0381(4) Uani 1 1 d .
C21 C 0.03769(16) 0.3454(3) 0.07618(11) 0.0325(4) Uani 1 1 d .
C22 C -0.08389(18) 0.3116(3) 0.00826(13) 0.0415(4) Uani 1 1 d .
H22A H -0.0688 0.2687 -0.0479 0.062 Uiso 1 1 calc R
H22B H -0.1305 0.4306 -0.0014 0.062 Uiso 1 1 calc R
H22C H -0.1301 0.2140 0.0308 0.062 Uiso 1 1 calc R
C23 C 0.36148(16) 0.3712(3) 0.12393(11) 0.0327(4) Uani 1 1 d .
C24 C 0.39769(19) 0.2452(3) 0.06442(13) 0.0418(4) Uani 1 1 d .
H24 H 0.3397 0.1653 0.0267 0.050 Uiso 1 1 calc R
C25 C 0.5207(2) 0.2393(4) 0.06149(15) 0.0503(5) Uani 1 1 d .
H25 H 0.5453 0.1557 0.0212 0.060 Uiso 1 1 calc R
C26 C 0.60724(19) 0.3564(4) 0.11786(15) 0.0504(5) Uani 1 1 d .
H26 H 0.6901 0.3507 0.1161 0.060 Uiso 1 1 calc R
C27 C 0.57079(19) 0.4817(4) 0.17664(15) 0.0508(5) Uani 1 1 d .
H27 H 0.6291 0.5611 0.2144 0.061 Uiso 1 1 calc R
C28 C 0.44761(19) 0.4904(3) 0.17989(14) 0.0448(5) Uani 1 1 d .
H28 H 0.4231 0.5758 0.2194 0.054 Uiso 1 1 calc R
N1 N 0.14219(14) 0.3348(2) 0.05037(10) 0.0355(3) Uani 1 1 d .
N2 N 0.23493(13) 0.3773(2) 0.12705(9) 0.0334(3) Uani 1 1 d .
N3 N 0.13503(19) -0.0137(3) 0.33229(15) 0.0608(5) Uani 1 1 d .
O1 O -0.05249(13) 0.5656(2) 0.40611(8) 0.0433(3) Uani 1 1 d .
O2 O 0.25468(11) 0.43932(19) 0.28281(8) 0.0343(3) Uani 1 1 d .

loop_
_atom_site_aniso_label
_atom_site_aniso_U_11
_atom_site_aniso_U_22
_atom_site_aniso_U_33
_atom_site_aniso_U_23
_atom_site_aniso_U_13
_atom_site_aniso_U_12
C1 0.0345(9) 0.0489(11) 0.0325(9) -0.0084(8) 0.0084(7) 0.0044(8)
C2 0.0350(9) 0.0389(10) 0.0447(10) -0.0036(8) 0.0076(8) 0.0079(8)
C3 0.0371(10) 0.0392(10) 0.0375(9) 0.0070(8) 0.0048(7) 0.0055(8)
C4 0.0308(9) 0.0373(9) 0.0267(8) 0.0014(6) 0.0055(7) 0.0016(7)
C5 0.0212(7) 0.0331(8) 0.0275(8) -0.0014(6) 0.0047(6) -0.0003(6)
C6 0.0252(8) 0.0447(10) 0.0254(8) 0.0012(7) 0.0044(6) 0.0013(7)
C7 0.0346(9) 0.0490(11) 0.0305(9) 0.0084(8) 0.0063(7) 0.0010(8)
C8 0.0277(8) 0.0318(8) 0.0300(8) 0.0048(7) 0.0039(6) 0.0020(6)
C9 0.0244(8) 0.0295(8) 0.0280(8) 0.0007(6) 0.0029(6) 0.0003(6)
C10 0.0281(8) 0.0289(8) 0.0285(8) -0.0022(6) 0.0040(6) 0.0010(6)
C11 0.0288(8) 0.0302(8) 0.0283(8) -0.0025(6) 0.0055(6) 0.0000(6)
C12 0.0274(8) 0.0325(8) 0.0278(8) -0.0001(6) 0.0047(6) 0.0019(6)
C13 0.0272(8) 0.0413(9) 0.0261(8) -0.0003(7) 0.0063(6) -0.0003(7)
C14 0.0394(10) 0.0348(9) 0.0333(8) 0.0005(7) 0.0078(7) -0.0015(7)
C15 0.0507(11) 0.0411(10) 0.0316(9) -0.0045(8) 0.0061(8) -0.0112(9)
C16 0.0335(10) 0.0544(11) 0.0305(9) 0.0034(8) 0.0025(7) -0.0106(9)
C17 0.0371(10) 0.0555(13) 0.0394(10) 0.0009(9) -0.0005(8) 0.0114(9)
C18 0.0384(10) 0.0504(11) 0.0358(9) -0.0062(8) 0.0016(8) 0.0105(9)
C19 0.0546(13) 0.0729(16) 0.0388(10) 0.0055(11) -0.0100(9) -0.0122(12)
C20 0.0330(9) 0.0366(10) 0.0408(9) 0.0090(8) 0.0022(7) -0.0002(7)
C21 0.0338(9) 0.0312(8) 0.0307(8) -0.0024(7) 0.0048(7) 0.0014(7)
C22 0.0346(10) 0.0486(11) 0.0371(9) -0.0110(8) 0.0012(8) 0.0005(8)
C23 0.0310(9) 0.0369(9) 0.0302(8) 0.0019(7) 0.0076(6) 0.0006(7)
C24 0.0357(10) 0.0500(11) 0.0389(10) -0.0094(9) 0.0078(8) 0.0015(8)
C25 0.0404(11) 0.0609(14) 0.0517(11) -0.0101(10) 0.0155(9) 0.0080(10)
C26 0.0304(10) 0.0675(14) 0.0548(12) 0.0014(11) 0.0137(9) 0.0021(10)
C27 0.0381(11) 0.0598(13) 0.0545(12) -0.0090(10) 0.0116(9) -0.0152(10)
C28 0.0432(11) 0.0464(11) 0.0475(11) -0.0128(9) 0.0165(9) -0.0089(9)
N1 0.0336(8) 0.0422(9) 0.0287(7) -0.0068(6) 0.0038(6) 0.0015(6)
N2 0.0298(7) 0.0419(8) 0.0281(7) -0.0063(6) 0.0065(5) -0.0001(6)
N3 0.0564(11) 0.0347(9) 0.0819(13) 0.0107(10) -0.0002(10) 0.0052(8)
O1 0.0464(8) 0.0578(9) 0.0250(6) 0.0033(6) 0.0078(5) 0.0150(7)
O2 0.0260(6) 0.0486(7) 0.0272(6) -0.0041(5) 0.0044(4) -0.0021(5)

loop_
_atom_type_symbol
_atom_type_description
_atom_type_scat_dispersion_real
_atom_type_scat_dispersion_imag
_atom_type_scat_source
C C 0.0033 0.0016 'International Tables Vol C Tables 4.2.6.8 and 6.1.1.4'
H H 0.0000 0.0000 'International Tables Vol C Tables 4.2.6.8 and 6.1.1.4'
N N 0.0061 0.0033 'International Tables Vol C Tables 4.2.6.8 and 6.1.1.4'
O O 0.0106 0.0060 'International Tables Vol C Tables 4.2.6.8 and 6.1.1.4'

loop_
_geom_angle_atom_site_label_1
_geom_angle_atom_site_label_2
_geom_angle_atom_site_label_3
_geom_angle
C2 C1 C6 119.89(17)
C2 C1 H1 120.1
C6 C1 H1 120.1
C1 C2 C3 120.06(18)
C1 C2 H2 120.0
C3 C2 H2 120.0
C4 C3 C2 119.70(17)
C4 C3 H3 120.2
C2 C3 H3 120.2
C3 C4 C5 121.58(17)
C3 C4 H4 119.2
C5 C4 H4 119.2
C4 C5 C6 117.35(16)
C4 C5 C9 121.09(15)
C6 C5 C9 121.56(14)
O1 C6 C1 115.76(16)
O1 C6 C5 122.83(17)
C1 C6 C5 121.34(16)
O1 C7 C8 112.56(15)
O1 C7 H7A 109.1
C8 C7 H7A 109.1
O1 C7 H7B 109.1
C8 C7 H7B 109.1
H7A C7 H7B 107.8
C20 C8 C7 107.83(15)
C20 C8 C12 110.23(15)
C7 C8 C12 113.32(15)
C20 C8 C9 108.79(14)
C7 C8 C9 108.28(14)
C12 C8 C9 108.29(13)
C10 C9 C5 115.92(14)
C10 C9 C8 106.82(14)
C5 C9 C8 108.57(13)
C10 C9 H9 108.4
C5 C9 H9 108.4
C8 C9 H9 108.4
C11 C10 C21 103.98(15)
C11 C10 C9 120.75(15)
C21 C10 C9 134.60(15)
O2 C11 N2 122.14(15)
O2 C11 C10 128.69(15)
N2 C11 C10 108.98(15)
O2 C12 C13 106.40(14)
O2 C12 C8 109.77(14)
C13 C12 C8 116.79(14)
O2 C12 H12 107.9
C13 C12 H12 107.9
C8 C12 H12 107.9
C14 C13 C18 118.69(16)
C14 C13 C12 119.41(16)
C18 C13 C12 121.83(16)
C13 C14 C15 120.61(18)
C13 C14 H14 119.7
C15 C14 H14 119.7
C14 C15 C16 120.95(18)
C14 C15 H15 119.5
C16 C15 H15 119.5
C15 C16 C17 118.29(17)
C15 C16 C19 121.2(2)
C17 C16 C19 120.5(2)
C18 C17 C16 120.97(19)
C18 C17 H17 119.5
C16 C17 H17 119.5
C17 C18 C13 120.49(19)
C17 C18 H18 119.8
C13 C18 H18 119.8
C16 C19 H19A 109.5
C16 C19 H19B 109.5
H19A C19 H19B 109.5
C16 C19 H19C 109.5
H19A C19 H19C 109.5
H19B C19 H19C 109.5
N3 C20 C8 179.6(2)
N1 C21 C10 112.00(15)
N1 C21 C22 119.72(16)
C10 C21 C22 128.28(17)
C21 C22 H22A 109.5
C21 C22 H22B 109.5
H22A C22 H22B 109.5
C21 C22 H22C 109.5
H22A C22 H22C 109.5
H22B C22 H22C 109.5
C28 C23 C24 120.27(18)
C28 C23 N2 120.14(16)
C24 C23 N2 119.58(16)
C25 C24 C23 119.54(19)
C25 C24 H24 120.2
C23 C24 H24 120.2
C26 C25 C24 120.4(2)
C26 C25 H25 119.8
C24 C25 H25 119.8
C27 C26 C25 119.85(19)
C27 C26 H26 120.1
C25 C26 H26 120.1
C26 C27 C28 120.41(19)
C26 C27 H27 119.8
C28 C27 H27 119.8
C23 C28 C27 119.51(19)
C23 C28 H28 120.2
C27 C28 H28 120.2
C21 N1 N2 105.30(14)
C11 N2 N1 109.73(14)
C11 N2 C23 130.04(14)
N1 N2 C23 120.12(14)
C6 O1 C7 116.40(14)
C11 O2 C12 112.55(13)

loop_
_geom_bond_atom_site_label_1
_geom_bond_atom_site_label_2
_geom_bond_distance
C1 C2 1.378(3)
C1 C6 1.386(3)
C1 H1 0.9300
C2 C3 1.385(3)
C2 H2 0.9300
C3 C4 1.384(3)
C3 H3 0.9300
C4 C5 1.394(2)
C4 H4 0.9300
C5 C6 1.398(2)
C5 C9 1.520(2)
C6 O1 1.379(2)
C7 O1 1.422(3)
C7 C8 1.530(3)
C7 H7A 0.9700
C7 H7B 0.9700
C8 C20 1.475(3)
C8 C12 1.556(3)
C8 C9 1.562(2)
C9 C10 1.503(2)
C9 H9 0.9800
C10 C11 1.365(3)
C10 C21 1.415(3)
C11 O2 1.348(2)
C11 N2 1.357(2)
C12 O2 1.464(2)
C12 C13 1.507(2)
C12 H12 0.9800
C13 C14 1.385(3)
C13 C18 1.391(3)
C14 C15 1.388(3)
C14 H14 0.9300
C15 C16 1.388(3)
C15 H15 0.9300
C16 C17 1.389(3)
C16 C19 1.514(3)
C17 C18 1.387(3)
C17 H17 0.9300
C18 H18 0.9300
C19 H19A 0.9600
C19 H19B 0.9600
C19 H19C 0.9600
C20 N3 1.134(3)
C21 N1 1.320(2)
C21 C22 1.503(3)
C22 H22A 0.9600
C22 H22B 0.9600
C22 H22C 0.9600
C23 C28 1.382(3)
C23 C24 1.385(3)
C23 N2 1.423(2)
C24 C25 1.383(3)
C24 H24 0.9300
C25 C26 1.379(3)
C25 H25 0.9300
C26 C27 1.375(3)
C26 H26 0.9300
C27 C28 1.386(3)
C27 H27 0.9300
C28 H28 0.9300
N1 N2 1.383(2)

loop_
_geom_torsion_atom_site_label_1
_geom_torsion_atom_site_label_2
_geom_torsion_atom_site_label_3
_geom_torsion_atom_site_label_4
_geom_torsion
C6 C1 C2 C3 -0.6(3)
C1 C2 C3 C4 1.1(3)
C2 C3 C4 C5 0.6(3)
C3 C4 C5 C6 -2.7(3)
C3 C4 C5 C9 177.45(16)
C2 C1 C6 O1 175.45(18)
C2 C1 C6 C5 -1.6(3)
C4 C5 C6 O1 -173.64(16)
C9 C5 C6 O1 6.2(3)
C4 C5 C6 C1 3.2(3)
C9 C5 C6 C1 -176.92(16)
O1 C7 C8 C20 -179.73(14)
O1 C7 C8 C12 57.98(19)
O1 C7 C8 C9 -62.17(18)
C4 C5 C9 C10 36.1(2)
C6 C5 C9 C10 -143.75(16)
C4 C5 C9 C8 156.26(15)
C6 C5 C9 C8 -23.6(2)
C20 C8 C9 C10 -68.69(17)
C7 C8 C9 C10 174.36(14)
C12 C8 C9 C10 51.12(17)
C20 C8 C9 C5 165.63(14)
C7 C8 C9 C5 48.68(18)
C12 C8 C9 C5 -74.56(17)
C5 C9 C10 C11 101.61(18)
C8 C9 C10 C11 -19.5(2)
C5 C9 C10 C21 -89.5(2)
C8 C9 C10 C21 149.40(19)
C21 C10 C11 O2 -174.50(17)
C9 C10 C11 O2 -2.6(3)
C21 C10 C11 N2 0.46(19)
C9 C10 C11 N2 172.34(15)
C20 C8 C12 O2 52.53(17)
C7 C8 C12 O2 173.48(13)
C9 C8 C12 O2 -66.38(17)
C20 C8 C12 C13 -68.64(19)
C7 C8 C12 C13 52.3(2)
C9 C8 C12 C13 172.45(14)
O2 C12 C13 C14 126.21(16)
C8 C12 C13 C14 -110.85(19)
O2 C12 C13 C18 -50.8(2)
C8 C12 C13 C18 72.1(2)
C18 C13 C14 C15 0.7(3)
C12 C13 C14 C15 -176.43(16)
C13 C14 C15 C16 -0.2(3)
C14 C15 C16 C17 -0.2(3)
C14 C15 C16 C19 179.37(19)
C15 C16 C17 C18 0.2(3)
C19 C16 C17 C18 -179.4(2)
C16 C17 C18 C13 0.3(3)
C14 C13 C18 C17 -0.7(3)
C12 C13 C18 C17 176.31(18)
C7 C8 C20 N3 44(32)
C12 C8 C20 N3 169(100)
C9 C8 C20 N3 -73(32)
C11 C10 C21 N1 0.1(2)
C9 C10 C21 N1 -170.11(17)
C11 C10 C21 C22 -178.93(18)
C9 C10 C21 C22 10.9(3)
C28 C23 C24 C25 0.1(3)
N2 C23 C24 C25 -179.96(18)
C23 C24 C25 C26 0.6(3)
C24 C25 C26 C27 -0.8(4)
C25 C26 C27 C28 0.3(4)
C24 C23 C28 C27 -0.6(3)
N2 C23 C28 C27 179.49(18)
C26 C27 C28 C23 0.4(4)
C10 C21 N1 N2 -0.6(2)
C22 C21 N1 N2 178.54(17)
O2 C11 N2 N1 174.52(15)
C10 C11 N2 N1 -0.8(2)
O2 C11 N2 C23 -1.7(3)
C10 C11 N2 C23 -177.07(17)
C21 N1 N2 C11 0.84(19)
C21 N1 N2 C23 177.52(15)
C28 C23 N2 C11 -33.6(3)
C24 C23 N2 C11 146.48(19)
C28 C23 N2 N1 150.48(18)
C24 C23 N2 N1 -29.4(3)
C1 C6 O1 C7 166.55(16)
C5 C6 O1 C7 -16.4(2)
C8 C7 O1 C6 45.1(2)
N2 C11 O2 C12 175.71(15)
C10 C11 O2 C12 -9.9(2)
C13 C12 O2 C11 170.88(14)
C8 C12 O2 C11 43.65(17)
